data_4032054
loop_
_publ_author_name
'Hu, Weiming'
'Yu, Jin-Tao'
'Ye, Dengman'
'Zhou, Zhou'
'Sun, Song'
'Cheng, Jiang'

_publ_section_title
;
 Iron-Mediated Annulation between Methylene Ketones and Diethanolamines: A
 Sustainable and Scalable Procedure toward N-(2-Hydroxyethyl) Pyrroles.
;
_journal_issue 19
_journal_name_full 'The Journal of organic chemistry'
_journal_page_first 9389
_journal_page_last 9395
_journal_paper_doi 10.1021/acs.joc.6b01195
_journal_volume 81
_journal_year 2016
_chemical_formula_sum 'C36 H32 Br2 N2 O2'
_chemical_formula_weight 684.45
_space_group_crystal_system triclinic
_space_group_IT_number 2
_space_group_name_Hall '-P 1'
_space_group_name_H-M_alt 'P -1'
_symmetry_space_group_name_Hall '-P 1'
_symmetry_space_group_name_H-M 'P -1'
_atom_sites_solution_hydrogens geom
_audit_creation_method SHELXL-2014/6
_cell_angle_alpha 98.559(13)
_cell_angle_beta 101.929(13)
_cell_angle_gamma 90.335(12)
_cell_formula_units_Z 2
_cell_length_a 9.022(4)
_cell_length_b 11.781(6)
_cell_length_c 15.387(8)
_cell_measurement_reflns_used 2137
_cell_measurement_temperature 293(2)
_cell_measurement_theta_max 22.023
_cell_measurement_theta_min 2.309
_cell_volume 1581.2(14)
_computing_cell_refinement 'Bruker APEX II'
_computing_data_collection 'Bruker APEX II'
_computing_data_reduction 'Bruker SAINT'
_computing_molecular_graphics 'Bruker SHELXTL'
_computing_publication_material 'Bruker SHELXTL'
_computing_structure_refinement 'SHELXL-2014/6 (Sheldrick, 2014)'
_computing_structure_solution 'Bruker SHELXTL'
_diffrn_ambient_temperature 293(2)
_diffrn_measured_fraction_theta_full 0.995
_diffrn_measured_fraction_theta_max 0.994
_diffrn_measurement_device_type 'CCD area detector'
_diffrn_measurement_method 'phi and omega scans'
_diffrn_radiation_type MoK\a
_diffrn_radiation_wavelength 0.71073
_diffrn_reflns_av_R_equivalents 0.1625
_diffrn_reflns_av_unetI/netI 0.1568
_diffrn_reflns_Laue_measured_fraction_full 0.995
_diffrn_reflns_Laue_measured_fraction_max 0.994
_diffrn_reflns_limit_h_max 10
_diffrn_reflns_limit_h_min -10
_diffrn_reflns_limit_k_max 12
_diffrn_reflns_limit_k_min -14
_diffrn_reflns_limit_l_max 14
_diffrn_reflns_limit_l_min -18
_diffrn_reflns_number 9298
_diffrn_reflns_point_group_measured_fraction_full 0.995
_diffrn_reflns_point_group_measured_fraction_max 0.994
_diffrn_reflns_theta_full 25.242
_diffrn_reflns_theta_max 25.499
_diffrn_reflns_theta_min 1.749
_exptl_absorpt_coefficient_mu 2.598
_exptl_absorpt_correction_T_max 0.626
_exptl_absorpt_correction_T_min 0.570
_exptl_absorpt_correction_type multi-scan
_exptl_absorpt_process_details SADABS
_exptl_crystal_colour colorless
_exptl_crystal_density_diffrn 1.438
_exptl_crystal_description block
_exptl_crystal_F_000 696
_exptl_crystal_size_max 0.220
_exptl_crystal_size_mid 0.210
_exptl_crystal_size_min 0.180
_refine_diff_density_max 1.436
_refine_diff_density_min -0.985
_refine_diff_density_rms 0.211
_refine_ls_extinction_method none
_refine_ls_goodness_of_fit_ref 0.948
_refine_ls_hydrogen_treatment constr
_refine_ls_matrix_type full
_refine_ls_number_parameters 373
_refine_ls_number_reflns 5851
_refine_ls_number_restraints 6
_refine_ls_restrained_S_all 0.948
_refine_ls_R_factor_all 0.1474
_refine_ls_R_factor_gt 0.0921
_refine_ls_shift/su_max 0.000
_refine_ls_shift/su_mean 0.000
_refine_ls_structure_factor_coef Fsqd
_refine_ls_weighting_details 'w=1/[\s^2^(Fo^2^)+(0.1740P)^2^] where P=(Fo^2^+2Fc^2^)/3'
_refine_ls_weighting_scheme calc
_refine_ls_wR_factor_gt 0.2435
_refine_ls_wR_factor_ref 0.2918
_reflns_Friedel_coverage 0.000
_reflns_number_gt 3018
_reflns_number_total 5851
_reflns_threshold_expression 'I > 2\s(I)'
_cod_data_source_file jo6b01195_si_001.cif
_cod_data_source_block P-Br
_cod_depositor_comments 'Adding full bibliography for 4032054.cif.'
_cod_original_cell_volume 1581.1(13)
_cod_database_code 4032054
_shelx_space_group_comment
;
The symmetry employed for this shelxl refinement is uniquely defined
by the following loop, which should always be used as a source of
symmetry information in preference to the above space-group names.
They are only intended as comments.
;
_shelx_estimated_absorpt_t_min 0.599
_shelx_estimated_absorpt_t_max 0.652

loop_
_space_group_symop_operation_xyz
'x, y, z'
'-x, -y, -z'

loop_
_atom_site_label
_atom_site_type_symbol
_atom_site_fract_x
_atom_site_fract_y
_atom_site_fract_z
_atom_site_U_iso_or_equiv
_atom_site_adp_type
_atom_site_occupancy
_atom_site_site_symmetry_order
_atom_site_calc_flag
_atom_site_refinement_flags_posn
_atom_site_refinement_flags_adp
_atom_site_refinement_flags_occupancy
_atom_site_disorder_assembly
_atom_site_disorder_group
C1 C 0.2409(9) 0.2573(7) 0.6476(5) 0.0419(19) Uani 1 1 d . . . . .
C2 C 0.2611(9) 0.3538(7) 0.7109(6) 0.047(2) Uani 1 1 d . . . . .
H2 H 0.1963 0.3674 0.7509 0.057 Uiso 1 1 calc R U . . .
C3 C 0.3759(10) 0.4286(7) 0.7146(5) 0.050(2) Uani 1 1 d . . . . .
H3 H 0.3944 0.4906 0.7610 0.061 Uiso 1 1 calc R U . . .
C4 C 0.4701(9) 0.4175(7) 0.6509(5) 0.0396(18) Uani 1 1 d . . . . .
C5 C 0.4445(10) 0.3196(7) 0.5876(5) 0.047(2) Uani 1 1 d . . . . .
H5 H 0.5056 0.3079 0.5455 0.056 Uiso 1 1 calc R U . . .
C6 C 0.3286(10) 0.2360(8) 0.5842(6) 0.052(2) Uani 1 1 d . . . . .
H6 H 0.3129 0.1701 0.5413 0.063 Uiso 1 1 calc R U . . .
C7 C 0.5833(10) 0.5049(8) 0.6515(6) 0.050(2) Uani 1 1 d . . . . .
C8 C 0.5679(10) 0.6192(7) 0.6419(5) 0.047(2) Uani 1 1 d . . . . .
C9 C 0.7165(12) 0.6646(9) 0.6494(8) 0.074(3) Uani 1 1 d . . . . .
H9 H 0.7417 0.7394 0.6438 0.088 Uiso 1 1 calc R U . . .
C10 C 0.8137(11) 0.5825(10) 0.6656(7) 0.068(3) Uani 1 1 d . . . . .
H10 H 0.9187 0.5919 0.6769 0.082 Uiso 1 1 calc R U . . .
C11 C 0.4273(10) 0.6788(8) 0.6220(6) 0.051(2) Uani 1 1 d . . . . .
C12 C 0.4283(13) 0.7977(9) 0.6513(7) 0.069(3) Uani 1 1 d . . . . .
H12 H 0.5177 0.8355 0.6842 0.083 Uiso 1 1 calc R U . . .
C13 C 0.2992(17) 0.8594(11) 0.6322(7) 0.086(4) Uani 1 1 d . . . . .
H13 H 0.3030 0.9381 0.6521 0.103 Uiso 1 1 calc R U . . .
C14 C 0.1663(17) 0.8068(13) 0.5846(8) 0.088(4) Uani 1 1 d . . . . .
H14 H 0.0803 0.8495 0.5721 0.105 Uiso 1 1 calc R U . . .
C15 C 0.1590(14) 0.6888(13) 0.5545(8) 0.090(4) Uani 1 1 d . . . . .
H15 H 0.0680 0.6516 0.5237 0.107 Uiso 1 1 calc R U . . .
C16 C 0.2925(12) 0.6275(9) 0.5719(6) 0.064(3) Uani 1 1 d . . . . .
H16 H 0.2898 0.5498 0.5488 0.077 Uiso 1 1 calc R U . . .
C17 C 0.8071(11) 0.3759(9) 0.6918(7) 0.066(3) Uani 1 1 d . . . . .
H17A H 0.7380 0.3110 0.6642 0.079 Uiso 1 1 calc R U . . .
H17B H 0.8986 0.3647 0.6681 0.079 Uiso 1 1 calc R U . . .
C18 C 0.8464(12) 0.3738(9) 0.7878(7) 0.070(3) Uani 1 1 d . . . . .
H18A H 0.7600 0.3957 0.8142 0.084 Uiso 1 1 calc R U . . .
H18B H 0.8715 0.2965 0.7986 0.084 Uiso 1 1 calc R U . . .
C20 C 0.7085(9) 0.0499(7) 0.7235(5) 0.043(2) Uani 1 1 d . . . . .
C21 C 0.6053(9) 0.1097(7) 0.7625(6) 0.048(2) Uani 1 1 d . . . . .
H21 H 0.5270 0.1449 0.7281 0.058 Uiso 1 1 calc R U . . .
C22 C 0.6190(9) 0.1173(8) 0.8539(6) 0.046(2) Uani 1 1 d . . . . .
H22 H 0.5498 0.1596 0.8812 0.056 Uiso 1 1 calc R U . . .
C23 C 0.7346(8) 0.0629(7) 0.9076(5) 0.0432(19) Uani 1 1 d . . . . .
C24 C 0.8405(9) 0.0084(7) 0.8627(5) 0.0439(19) Uani 1 1 d . . . . .
H24 H 0.9238 -0.0226 0.8963 0.053 Uiso 1 1 calc R U . . .
C25 C 0.8277(9) -0.0018(7) 0.7702(6) 0.050(2) Uani 1 1 d . . . . .
H25 H 0.8970 -0.0419 0.7416 0.060 Uiso 1 1 calc R U . . .
C26 C 0.7463(8) 0.0652(7) 1.0043(5) 0.044(2) Uani 1 1 d . . . . .
C27 C 0.7329(8) -0.0259(7) 1.0528(5) 0.0404(18) Uani 1 1 d . . . . .
C28 C 0.7570(9) 0.0250(8) 1.1435(6) 0.052(2) Uani 1 1 d . . . . .
H28 H 0.7562 -0.0141 1.1916 0.063 Uiso 1 1 calc R U . . .
C29 C 0.7818(10) 0.1408(8) 1.1498(6) 0.055(2) Uani 1 1 d . . . . .
H29 H 0.7983 0.1941 1.2022 0.066 Uiso 1 1 calc R U . . .
C30 C 0.6920(8) -0.1458(7) 1.0152(5) 0.0425(19) Uani 1 1 d . . . . .
C31 C 0.7338(10) -0.2341(8) 1.0678(6) 0.054(2) Uani 1 1 d . . . . .
H31 H 0.7893 -0.2150 1.1263 0.065 Uiso 1 1 calc R U . . .
C32 C 0.6941(12) -0.3470(9) 1.0342(7) 0.065(3) Uani 1 1 d . . . . .
H32 H 0.7252 -0.4031 1.0700 0.079 Uiso 1 1 calc R U . . .
C33 C 0.6108(11) -0.3783(9) 0.9503(8) 0.068(3) Uani 1 1 d . . . . .
H33 H 0.5823 -0.4552 0.9295 0.081 Uiso 1 1 calc R U . . .
C34 C 0.5675(11) -0.2963(9) 0.8949(7) 0.065(3) Uani 1 1 d . . . . .
H34 H 0.5142 -0.3179 0.8361 0.078 Uiso 1 1 calc R U . . .
C35 C 0.6046(9) -0.1824(8) 0.9284(5) 0.050(2) Uani 1 1 d . . . . .
H35 H 0.5706 -0.1274 0.8921 0.060 Uiso 1 1 calc R U . . .
C36 C 0.815(3) 0.2800(17) 1.048(3) 0.059(2) Uiso 0.5 1 d D . P A 1
H36A H 0.7927 0.3360 1.0962 0.071 Uiso 0.5 1 calc R U P A 1
H36B H 0.7505 0.2941 0.9923 0.071 Uiso 0.5 1 calc R U P A 1
C37 C 0.981(2) 0.2979(16) 1.0425(16) 0.059(2) Uiso 0.5 1 d D . P A 1
H37A H 1.0492 0.2957 1.0998 0.071 Uiso 0.5 1 calc R U P A 1
H37B H 1.0098 0.2412 0.9970 0.071 Uiso 0.5 1 calc R U P A 1
O2 O 0.9788(16) 0.4101(12) 1.0179(10) 0.081(3) Uiso 0.5 1 d D . P A 1
H2A H 0.9523 0.4559 1.0569 0.122 Uiso 0.5 1 calc R U P A 1
C36A C 0.790(3) 0.2818(17) 1.046(3) 0.059(2) Uiso 0.5 1 d D . P A 2
H36C H 0.7705 0.3364 1.0954 0.071 Uiso 0.5 1 calc R U P A 2
H36D H 0.7164 0.2919 0.9918 0.071 Uiso 0.5 1 calc R U P A 2
C37A C 0.949(2) 0.301(2) 1.0324(12) 0.059(2) Uiso 0.5 1 d D . P A 2
H37C H 0.9733 0.2375 0.9903 0.071 Uiso 0.5 1 calc R U P A 2
H37D H 0.9543 0.3707 1.0065 0.071 Uiso 0.5 1 calc R U P A 2
O2A O 1.0602(15) 0.3101(13) 1.1153(10) 0.081(3) Uiso 0.5 1 d D . P A 2
H2A1 H 1.0415 0.3646 1.1507 0.122 Uiso 0.5 1 calc R U P A 2
N1 N 0.7359(8) 0.4826(7) 0.6630(5) 0.0561(19) Uani 1 1 d . . . . .
N2 N 0.7781(8) 0.1642(6) 1.0644(5) 0.0504(18) Uani 1 1 d D . . . .
O1 O 0.9707(10) 0.4498(8) 0.8287(6) 0.101(3) Uani 1 1 d D . . . .
H1 H 1.0260 0.4211 0.8684 0.152 Uiso 1 1 calc DR U . . .
Br2 Br 0.68759(12) 0.04250(9) 0.59685(6) 0.0648(4) Uani 1 1 d . . . . .
Br1 Br 0.08193(10) 0.14662(8) 0.64404(8) 0.0660(4) Uani 1 1 d . . . . .

loop_
_atom_site_aniso_label
_atom_site_aniso_U_11
_atom_site_aniso_U_22
_atom_site_aniso_U_33
_atom_site_aniso_U_23
_atom_site_aniso_U_13
_atom_site_aniso_U_12
C1 0.052(5) 0.045(5) 0.035(4) 0.021(4) 0.011(4) 0.002(4)
C2 0.055(5) 0.044(5) 0.047(5) 0.004(4) 0.022(4) -0.001(4)
C3 0.069(6) 0.056(5) 0.035(4) 0.016(4) 0.024(4) -0.014(4)
C4 0.048(4) 0.040(4) 0.032(4) 0.015(3) 0.006(4) -0.003(3)
C5 0.061(5) 0.049(5) 0.037(4) 0.013(4) 0.023(4) 0.001(4)
C6 0.057(5) 0.053(5) 0.046(5) 0.009(4) 0.009(4) -0.009(4)
C7 0.048(5) 0.056(5) 0.042(5) 0.006(4) 0.004(4) 0.002(4)
C8 0.065(5) 0.049(5) 0.039(4) 0.024(4) 0.028(4) -0.008(4)
C9 0.071(7) 0.056(6) 0.088(8) 0.013(6) 0.002(6) -0.019(5)
C10 0.058(6) 0.087(8) 0.061(6) 0.018(6) 0.013(5) -0.027(6)
C11 0.071(6) 0.058(6) 0.038(5) 0.028(4) 0.026(4) 0.003(5)
C12 0.096(8) 0.070(7) 0.061(6) 0.030(5) 0.044(6) 0.002(6)
C13 0.136(11) 0.093(9) 0.042(6) 0.030(6) 0.033(7) 0.037(9)
C14 0.123(11) 0.111(11) 0.056(7) 0.051(7) 0.052(8) 0.052(9)
C15 0.087(8) 0.126(12) 0.065(7) 0.050(8) 0.011(6) 0.012(8)
C16 0.084(7) 0.063(6) 0.050(6) 0.016(5) 0.022(5) 0.009(5)
C17 0.055(5) 0.073(7) 0.068(7) 0.005(5) 0.014(5) 0.003(5)
C18 0.070(6) 0.053(6) 0.086(8) 0.004(5) 0.019(6) 0.000(5)
C20 0.047(4) 0.060(5) 0.031(4) 0.028(4) 0.013(4) -0.011(4)
C21 0.043(4) 0.052(5) 0.052(5) 0.020(4) 0.007(4) 0.001(4)
C22 0.045(4) 0.061(5) 0.044(5) 0.026(4) 0.020(4) 0.004(4)
C23 0.035(4) 0.053(5) 0.044(5) 0.014(4) 0.009(4) -0.001(4)
C24 0.036(4) 0.058(5) 0.045(5) 0.022(4) 0.013(4) -0.001(4)
C25 0.049(5) 0.044(5) 0.061(6) 0.005(4) 0.026(4) 0.001(4)
C26 0.038(4) 0.065(5) 0.033(4) 0.022(4) 0.008(4) -0.006(4)
C27 0.034(4) 0.062(5) 0.033(4) 0.021(4) 0.015(3) -0.002(4)
C28 0.044(5) 0.060(6) 0.053(5) 0.006(4) 0.012(4) 0.006(4)
C29 0.054(5) 0.071(6) 0.045(5) 0.013(4) 0.019(4) -0.009(4)
C30 0.032(4) 0.062(5) 0.040(5) 0.021(4) 0.013(4) 0.000(4)
C31 0.054(5) 0.069(6) 0.049(5) 0.032(5) 0.016(4) 0.004(4)
C32 0.080(7) 0.067(7) 0.057(6) 0.033(5) 0.017(6) 0.006(5)
C33 0.067(6) 0.055(6) 0.086(8) 0.019(5) 0.020(6) -0.008(5)
C34 0.068(6) 0.064(6) 0.063(6) 0.009(5) 0.014(5) -0.021(5)
C35 0.054(5) 0.061(6) 0.042(5) 0.026(4) 0.013(4) -0.006(4)
N1 0.056(4) 0.059(5) 0.055(5) 0.006(4) 0.016(4) -0.005(4)
N2 0.049(4) 0.059(5) 0.047(4) 0.010(4) 0.017(3) -0.010(3)
O1 0.103(6) 0.102(6) 0.083(6) 0.012(5) -0.015(5) -0.001(5)
Br2 0.0811(7) 0.0734(7) 0.0401(5) 0.0086(4) 0.0133(5) -0.0103(5)
Br1 0.0541(6) 0.0556(6) 0.0901(8) 0.0246(5) 0.0103(5) -0.0080(4)

loop_
_atom_type_symbol
_atom_type_description
_atom_type_scat_dispersion_real
_atom_type_scat_dispersion_imag
_atom_type_scat_source
C C 0.0033 0.0016 'International Tables Vol C Tables 4.2.6.8 and 6.1.1.4'
H H 0.0000 0.0000 'International Tables Vol C Tables 4.2.6.8 and 6.1.1.4'
N N 0.0061 0.0033 'International Tables Vol C Tables 4.2.6.8 and 6.1.1.4'
O O 0.0106 0.0060 'International Tables Vol C Tables 4.2.6.8 and 6.1.1.4'
Br Br -0.2901 2.4595 'International Tables Vol C Tables 4.2.6.8 and 6.1.1.4'

loop_
_geom_angle_atom_site_label_1
_geom_angle_atom_site_label_2
_geom_angle_atom_site_label_3
_geom_angle
C2 C1 C6 122.8(8)
C2 C1 Br1 119.6(7)
C6 C1 Br1 117.5(6)
C3 C2 C1 119.0(9)
C3 C2 H2 120.5
C1 C2 H2 120.5
C2 C3 C4 123.0(8)
C2 C3 H3 118.5
C4 C3 H3 118.5
C5 C4 C3 115.9(7)
C5 C4 C7 122.4(8)
C3 C4 C7 121.7(7)
C4 C5 C6 122.6(8)
C4 C5 H5 118.7
C6 C5 H5 118.7
C1 C6 C5 116.5(8)
C1 C6 H6 121.7
C5 C6 H6 121.7
C8 C7 N1 107.6(7)
C8 C7 C4 130.3(8)
N1 C7 C4 122.2(7)
C7 C8 C9 106.0(8)
C7 C8 C11 127.0(8)
C9 C8 C11 126.9(8)
C10 C9 C8 108.6(9)
C10 C9 H9 125.7
C8 C9 H9 125.7
C9 C10 N1 109.4(9)
C9 C10 H10 125.3
N1 C10 H10 125.3
C16 C11 C12 116.9(9)
C16 C11 C8 124.3(9)
C12 C11 C8 118.7(9)
C13 C12 C11 121.3(11)
C13 C12 H12 119.4
C11 C12 H12 119.4
C14 C13 C12 120.9(13)
C14 C13 H13 119.6
C12 C13 H13 119.6
C13 C14 C15 120.1(12)
C13 C14 H14 120.0
C15 C14 H14 120.0
C14 C15 C16 118.5(12)
C14 C15 H15 120.8
C16 C15 H15 120.8
C11 C16 C15 122.2(11)
C11 C16 H16 118.9
C15 C16 H16 118.9
C18 C17 N1 116.3(9)
C18 C17 H17A 108.2
N1 C17 H17A 108.2
C18 C17 H17B 108.2
N1 C17 H17B 108.2
H17A C17 H17B 107.4
O1 C18 C17 110.7(9)
O1 C18 H18A 109.5
C17 C18 H18A 109.5
O1 C18 H18B 109.5
C17 C18 H18B 109.5
H18A C18 H18B 108.1
C21 C20 C25 123.6(7)
C21 C20 Br2 117.5(6)
C25 C20 Br2 118.9(7)
C20 C21 C22 118.6(8)
C20 C21 H21 120.7
C22 C21 H21 120.7
C21 C22 C23 122.2(8)
C21 C22 H22 118.9
C23 C22 H22 118.9
C24 C23 C22 115.3(7)
C24 C23 C26 121.8(7)
C22 C23 C26 122.9(7)
C25 C24 C23 123.3(7)
C25 C24 H24 118.3
C23 C24 H24 118.3
C20 C25 C24 116.9(8)
C20 C25 H25 121.6
C24 C25 H25 121.6
N2 C26 C27 108.0(7)
N2 C26 C23 122.2(7)
C27 C26 C23 129.8(8)
C28 C27 C26 105.5(8)
C28 C27 C30 127.6(7)
C26 C27 C30 126.7(7)
C29 C28 C27 109.4(8)
C29 C28 H28 125.3
C27 C28 H28 125.3
C28 C29 N2 107.5(8)
C28 C29 H29 126.3
N2 C29 H29 126.3
C35 C30 C31 115.3(8)
C35 C30 C27 124.1(7)
C31 C30 C27 120.6(7)
C32 C31 C30 121.4(8)
C32 C31 H31 119.3
C30 C31 H31 119.3
C33 C32 C31 121.3(9)
C33 C32 H32 119.4
C31 C32 H32 119.4
C32 C33 C34 120.2(10)
C32 C33 H33 119.9
C34 C33 H33 119.9
C35 C34 C33 119.0(9)
C35 C34 H34 120.5
C33 C34 H34 120.5
C34 C35 C30 122.7(8)
C34 C35 H35 118.7
C30 C35 H35 118.7
N2 C36 C37 113.7(14)
N2 C36 H36A 108.8
C37 C36 H36A 108.8
N2 C36 H36B 108.8
C37 C36 H36B 108.8
H36A C36 H36B 107.7
O2 C37 C36 101.0(13)
O2 C37 H37A 111.6
C36 C37 H37A 111.6
O2 C37 H37B 111.6
C36 C37 H37B 111.6
H37A C37 H37B 109.4
C37 O2 H2A 109.5
N2 C36A C37A 107.1(16)
N2 C36A H36C 110.3
C37A C36A H36C 110.3
N2 C36A H36D 110.3
C37A C36A H36D 110.3
H36C C36A H36D 108.5
O2A C37A C36A 112(2)
O2A C37A H37C 109.2
C36A C37A H37C 109.2
O2A C37A H37D 109.2
C36A C37A H37D 109.2
H37C C37A H37D 107.9
C37A O2A H2A1 109.5
C10 N1 C7 108.3(8)
C10 N1 C17 124.4(8)
C7 N1 C17 125.5(7)
C26 N2 C29 109.6(7)
C26 N2 C36A 128.0(18)
C29 N2 C36A 122.0(18)
C26 N2 C36 128.7(18)
C29 N2 C36 121.5(18)
C18 O1 H1 109.5

loop_
_geom_bond_atom_site_label_1
_geom_bond_atom_site_label_2
_geom_bond_distance
C1 C2 1.367(12)
C1 C6 1.375(12)
C1 Br1 1.920(8)
C2 C3 1.343(11)
C2 H2 0.9300
C3 C4 1.416(11)
C3 H3 0.9300
C4 C5 1.379(12)
C4 C7 1.443(12)
C5 C6 1.420(11)
C5 H5 0.9300
C6 H6 0.9300
C7 C8 1.381(12)
C7 N1 1.383(11)
C8 C9 1.417(12)
C8 C11 1.452(12)
C9 C10 1.325(15)
C9 H9 0.9300
C10 N1 1.358(12)
C10 H10 0.9300
C11 C16 1.380(13)
C11 C12 1.405(14)
C12 C13 1.380(16)
C12 H12 0.9300
C13 C14 1.360(18)
C13 H13 0.9300
C14 C15 1.394(19)
C14 H14 0.9300
C15 C16 1.406(15)
C15 H15 0.9300
C16 H16 0.9300
C17 C18 1.451(14)
C17 N1 1.499(12)
C17 H17A 0.9700
C17 H17B 0.9700
C18 O1 1.409(12)
C18 H18A 0.9700
C18 H18B 0.9700
C20 C21 1.355(12)
C20 C25 1.364(12)
C20 Br2 1.907(7)
C21 C22 1.377(12)
C21 H21 0.9300
C22 C23 1.410(11)
C22 H22 0.9300
C23 C24 1.397(11)
C23 C26 1.465(11)
C24 C25 1.390(12)
C24 H24 0.9300
C25 H25 0.9300
C26 N2 1.365(11)
C26 C27 1.413(11)
C27 C28 1.407(12)
C27 C30 1.459(12)
C28 C29 1.368(13)
C28 H28 0.9300
C29 N2 1.375(11)
C29 H29 0.9300
C30 C35 1.408(11)
C30 C31 1.417(11)
C31 C32 1.371(14)
C31 H31 0.9300
C32 C33 1.351(14)
C32 H32 0.9300
C33 C34 1.387(14)
C33 H33 0.9300
C34 C35 1.377(13)
C34 H34 0.9300
C35 H35 0.9300
C36 N2 1.472(15)
C36 C37 1.533(17)
C36 H36A 0.9700
C36 H36B 0.9700
C37 O2 1.426(10)
C37 H37A 0.9700
C37 H37B 0.9700
O2 H2A 0.8200
C36A N2 1.465(15)
C36A C37A 1.513(17)
C36A H36C 0.9700
C36A H36D 0.9700
C37A O2A 1.439(10)
C37A H37C 0.9700
C37A H37D 0.9700
O2A H2A1 0.8200
O1 H1 0.8200

loop_
_geom_hbond_atom_site_label_D
_geom_hbond_atom_site_label_H
_geom_hbond_atom_site_label_A
_geom_hbond_distance_DH
_geom_hbond_distance_HA
_geom_hbond_distance_DA
_geom_hbond_angle_DHA
_geom_hbond_site_symmetry_A
O1 H1 O2 0.82 2.45 3.002(18) 126.0 .
O2A H2A1 O1 0.82 2.17 2.864(18) 142.6 2_767
O2 H2A O1 0.82 1.93 2.624(18) 142.2 2_767
C17 H17B Br1 0.97 3.08 3.771(10) 129.3 1_655
C6 H6 Br2 0.93 3.03 3.956(9) 171.4 2_656
O1 H1 O2 0.82 2.45 3.002(18) 126.0 .
O2A H2A1 O1 0.82 2.17 2.864(18) 142.6 2_767
O2 H2A O1 0.82 1.93 2.624(18) 142.2 2_767
C17 H17B Br1 0.97 3.08 3.771(10) 129.3 1_655
C6 H6 Br2 0.93 3.03 3.956(9) 171.4 2_656
O1 H1 O2 0.82 2.45 2.624(18) 92.9 2_767
O1 H1 O2 0.82 2.45 3.002(18) 126.0 .
O2A H2A1 O1 0.82 2.17 2.864(18) 142.6 2_767
O2 H2A O1 0.82 1.93 2.624(18) 142.2 2_767
C17 H17B Br1 0.97 3.08 3.771(10) 129.3 1_655
C6 H6 Br2 0.93 3.03 3.956(9) 171.4 2_656
O1 H1 O2 0.82 2.45 2.624(18) 92.9 2_767
O1 H1 O2 0.82 2.45 3.002(18) 126.0 .
O2A H2A1 O1 0.82 2.17 2.864(18) 142.6 2_767
O2 H2A O1 0.82 1.93 2.624(18) 142.2 2_767
C17 H17B Br1 0.97 3.08 3.771(10) 129.3 1_655
C6 H6 Br2 0.93 3.03 3.956(9) 171.4 2_656
O2A H2A1 O1 0.82 2.17 2.864(18) 142.6 2_767
O2 H2A O1 0.82 1.93 2.624(18) 142.2 2_767
C17 H17B Br1 0.97 3.08 3.771(10) 129.3 1_655
C6 H6 Br2 0.93 3.03 3.956(9) 171.4 2_656
C2 H2 O1 0.93 2.68 3.580(14) 161.9 1_455
O1 H1 O2 0.82 2.45 3.002(18) 126.0 .
O2A H2A1 O1 0.82 2.17 2.864(18) 142.6 2_767
O2 H2A O1 0.82 1.93 2.624(18) 142.2 2_767
C17 H17B Br1 0.97 3.08 3.771(10) 129.3 1_655
C6 H6 Br2 0.93 3.03 3.956(9) 171.4 2_656
C2 H2 O1 0.93 2.68 3.580(14) 161.9 1_455
O1 H1 O2 0.82 2.45 3.002(18) 126.0 .
O1 H1 O2 0.82 2.45 3.002(18) 126.0 .
C2 H2 O1 0.93 2.68 3.580(14) 161.9 1_455
C6 H6 Br2 0.93 3.03 3.956(9) 171.4 2_656
C17 H17B Br1 0.97 3.08 3.771(10) 129.3 1_655
O2 H2A O1 0.82 1.93 2.624(18) 142.2 2_767
O2A H2A1 O1 0.82 2.17 2.864(18) 142.6 2_767
O1 H1 O2 0.82 2.45 3.002(18) 126.0 .
C2 H2 O1 0.93 2.68 3.580(14) 161.9 1_455
C6 H6 Br2 0.93 3.03 3.956(9) 171.4 2_656
C17 H17B Br1 0.97 3.08 3.771(10) 129.3 1_655
O2 H2A O1 0.82 1.93 2.624(18) 142.2 2_767
O2A H2A1 O1 0.82 2.17 2.864(18) 142.6 2_767
C6 H6 Br2 0.93 3.03 3.956(9) 171.4 2_656
C17 H17B Br1 0.97 3.08 3.771(10) 129.3 1_655
O2 H2A O1 0.82 1.93 2.624(18) 142.2 2_767
O2A H2A1 O1 0.82 2.17 2.864(18) 142.6 2_767
O1 H1 O2 0.82 2.45 3.002(18) 126.0 .
O1 H1 O2 0.82 2.45 2.624(18) 92.9 2_767
C6 H6 Br2 0.93 3.03 3.956(9) 171.4 2_656
C17 H17B Br1 0.97 3.08 3.771(10) 129.3 1_655
O2 H2A O1 0.82 1.93 2.624(18) 142.2 2_767
O2A H2A1 O1 0.82 2.17 2.864(18) 142.6 2_767
O1 H1 O2 0.82 2.45 3.002(18) 126.0 .

loop_
_geom_torsion_atom_site_label_1
_geom_torsion_atom_site_label_2
_geom_torsion_atom_site_label_3
_geom_torsion_atom_site_label_4
_geom_torsion
C6 C1 C2 C3 -3.3(12)
Br1 C1 C2 C3 177.8(6)
C1 C2 C3 C4 5.5(13)
C2 C3 C4 C5 -4.6(12)
C2 C3 C4 C7 174.0(8)
C3 C4 C5 C6 1.6(12)
C7 C4 C5 C6 -177.0(7)
C2 C1 C6 C5 0.5(12)
Br1 C1 C6 C5 179.4(6)
C4 C5 C6 C1 0.3(12)
C5 C4 C7 C8 118.3(10)
C3 C4 C7 C8 -60.3(12)
C5 C4 C7 N1 -61.8(11)
C3 C4 C7 N1 119.7(9)
N1 C7 C8 C9 -0.9(10)
C4 C7 C8 C9 179.1(9)
N1 C7 C8 C11 175.3(8)
C4 C7 C8 C11 -4.7(15)
C7 C8 C9 C10 -2.0(12)
C11 C8 C9 C10 -178.2(9)
C8 C9 C10 N1 4.2(13)
C7 C8 C11 C16 -30.4(14)
C9 C8 C11 C16 145.0(10)
C7 C8 C11 C12 153.0(9)
C9 C8 C11 C12 -31.5(14)
C16 C11 C12 C13 1.3(14)
C8 C11 C12 C13 178.1(8)
C11 C12 C13 C14 0.3(16)
C12 C13 C14 C15 0.1(16)
C13 C14 C15 C16 -2.2(16)
C12 C11 C16 C15 -3.5(14)
C8 C11 C16 C15 179.9(9)
C14 C15 C16 C11 4.0(16)
N1 C17 C18 O1 -70.9(12)
C25 C20 C21 C22 -1.3(12)
Br2 C20 C21 C22 -179.3(6)
C20 C21 C22 C23 -1.4(12)
C21 C22 C23 C24 4.6(12)
C21 C22 C23 C26 -176.8(8)
C22 C23 C24 C25 -5.7(11)
C26 C23 C24 C25 175.7(7)
C21 C20 C25 C24 0.4(12)
Br2 C20 C25 C24 178.4(6)
C23 C24 C25 C20 3.4(12)
C24 C23 C26 N2 112.1(9)
C22 C23 C26 N2 -66.3(11)
C24 C23 C26 C27 -66.0(11)
C22 C23 C26 C27 115.6(10)
N2 C26 C27 C28 0.5(9)
C23 C26 C27 C28 178.9(8)
N2 C26 C27 C30 176.6(7)
C23 C26 C27 C30 -5.0(13)
C26 C27 C28 C29 0.7(9)
C30 C27 C28 C29 -175.4(7)
C27 C28 C29 N2 -1.6(10)
C28 C27 C30 C35 149.4(9)
C26 C27 C30 C35 -25.8(12)
C28 C27 C30 C31 -27.5(12)
C26 C27 C30 C31 157.2(8)
C35 C30 C31 C32 1.7(12)
C27 C30 C31 C32 178.9(8)
C30 C31 C32 C33 -1.4(15)
C31 C32 C33 C34 2.1(17)
C32 C33 C34 C35 -3.0(16)
C33 C34 C35 C30 3.4(15)
C31 C30 C35 C34 -2.7(13)
C27 C30 C35 C34 -179.8(9)
N2 C36 C37 O2 174(2)
N2 C36A C37A O2A -72(3)
C9 C10 N1 C7 -4.8(12)
C9 C10 N1 C17 -170.3(10)
C8 C7 N1 C10 3.4(10)
C4 C7 N1 C10 -176.6(8)
C8 C7 N1 C17 168.7(8)
C4 C7 N1 C17 -11.3(13)
C18 C17 N1 C10 78.4(12)
C18 C17 N1 C7 -84.6(11)
C27 C26 N2 C29 -1.5(9)
C23 C26 N2 C29 179.9(7)
C27 C26 N2 C36A -174.6(13)
C23 C26 N2 C36A 6.9(17)
C27 C26 N2 C36 174.2(13)
C23 C26 N2 C36 -4.3(17)
C28 C29 N2 C26 2.0(10)
C28 C29 N2 C36A 175.6(13)
C28 C29 N2 C36 -174.1(12)
C37A C36A N2 C26 -84(3)
C37A C36A N2 C29 103(2)
C37 C36 N2 C26 -81(3)
C37 C36 N2 C29 94(3)
